data_7058719
loop_
_publ_author_name
'de Resende Filho, Jo\~ao Batista M.'
'Falc\~ao, Nath\'alia Kellyne S. M.'
'Pires, Gilvan P.'
'de Vasconcelos, Luiz Fernando S.'
'Pinheiro, S\'avio M.'
'dos Santos Filho, Jos\'e Maur\'icio'
'Fraz\~ao Barbosa, Mar\'ilia Imaculada'
'Doriguetto, Ant\^onio Carlos'
'Teotonio, Ercules E. S.'
'Vale, Juliana A.'

_publ_section_title
;
 Lanthanide--EDTA complexes covalently bonded on Fe3O4@SiO2 magnetic
 nanoparticles promote the green, stereoselective synthesis of
 N-acylhydrazones
;
_journal_issue 36
_journal_name_full 'New Journal of Chemistry'
_journal_page_first 14257
_journal_paper_doi 10.1039/C9NJ02916H
_journal_volume 43
_journal_year 2019
_chemical_formula_moiety 'C21 H18 Fe N4 O2'
_chemical_formula_sum 'C21 H18 Fe N4 O2'
_chemical_formula_weight 414.24
_space_group_crystal_system orthorhombic
_space_group_IT_number 29
_space_group_name_Hall 'P 2c -2ac'
_space_group_name_H-M_alt 'P c a 21'
_symmetry_space_group_name_Hall 'P 2c -2ac'
_symmetry_space_group_name_H-M 'P c a 21'
_atom_sites_solution_hydrogens geom
_audit_creation_method SHELXL-2014
_audit_update_record
;
2018-07-30 deposited with the CCDC.    2019-08-02 downloaded from the CCDC.
;
_cell_angle_alpha 90
_cell_angle_beta 90
_cell_angle_gamma 90
_cell_formula_units_Z 4
_cell_length_a 19.016(16)
_cell_length_b 12.875(8)
_cell_length_c 7.696(5)
_cell_measurement_reflns_used 4325
_cell_measurement_temperature 296(2)
_cell_measurement_theta_max 25.242
_cell_measurement_theta_min 1.582
_cell_volume 1884(2)
_computing_structure_refinement 'SHELXL-2014 (Sheldrick, 2014)'
_diffrn_ambient_temperature 296(2)
_diffrn_measured_fraction_theta_full 0.813
_diffrn_measured_fraction_theta_max 0.808
_diffrn_measurement_device_type 'Bruker APEX2 CCD'
_diffrn_measurement_method CCD
_diffrn_radiation_type MoK\a
_diffrn_radiation_wavelength 0.71073
_diffrn_reflns_av_R_equivalents 0.0494
_diffrn_reflns_av_unetI/netI 0.0784
_diffrn_reflns_Laue_measured_fraction_full 0.813
_diffrn_reflns_Laue_measured_fraction_max 0.808
_diffrn_reflns_limit_h_max 5
_diffrn_reflns_limit_h_min -22
_diffrn_reflns_limit_k_max 9
_diffrn_reflns_limit_k_min -15
_diffrn_reflns_limit_l_max 7
_diffrn_reflns_limit_l_min -7
_diffrn_reflns_number 4325
_diffrn_reflns_point_group_measured_fraction_full 0.727
_diffrn_reflns_point_group_measured_fraction_max 0.720
_diffrn_reflns_theta_full 25.242
_diffrn_reflns_theta_max 25.369
_diffrn_reflns_theta_min 1.582
_exptl_absorpt_coefficient_mu 0.825
_exptl_absorpt_correction_T_max 0.928
_exptl_absorpt_correction_T_min 0.869
_exptl_absorpt_correction_type multi-scan
_exptl_absorpt_process_details
;
Multi-scan (SADABS; Krause et al., 2015)
;
_exptl_crystal_colour colourless
_exptl_crystal_density_diffrn 1.461
_exptl_crystal_description block
_exptl_crystal_F_000 856
_exptl_crystal_size_max 0.21
_exptl_crystal_size_mid 0.10
_exptl_crystal_size_min 0.09
_refine_diff_density_max 0.312
_refine_diff_density_min -0.299
_refine_diff_density_rms 0.073
_refine_ls_abs_structure_details
;
 Flack x determined using 461 quotients [(I+)-(I-)]/[(I+)+(I-)]
 (Parsons, Flack and Wagner, Acta Cryst. B69 (2013) 249-259).
;
_refine_ls_abs_structure_Flack 0.31(4)
_refine_ls_extinction_method none
_refine_ls_goodness_of_fit_ref 1.011
_refine_ls_hydrogen_treatment constr
_refine_ls_matrix_type full
_refine_ls_number_parameters 253
_refine_ls_number_reflns 2490
_refine_ls_number_restraints 169
_refine_ls_restrained_S_all 0.979
_refine_ls_R_factor_all 0.1099
_refine_ls_R_factor_gt 0.0645
_refine_ls_shift/su_max 0.010
_refine_ls_shift/su_mean 0.001
_refine_ls_structure_factor_coef Fsqd
_refine_ls_weighting_details 'w=1/[\s^2^(Fo^2^)+(0.0981P)^2^+1.7179P] where P=(Fo^2^+2Fc^2^)/3'
_refine_ls_weighting_scheme calc
_refine_ls_wR_factor_gt 0.1562
_refine_ls_wR_factor_ref 0.2004
_reflns_Friedel_coverage 0.647
_reflns_Friedel_fraction_full 0.624
_reflns_Friedel_fraction_max 0.617
_reflns_number_gt 1557
_reflns_number_total 2490
_reflns_threshold_expression 'I > 2\s(I)'
_cod_data_source_file c9nj02916h2.cif
_cod_data_source_block compound_14
_cod_depositor_comments 'Adding full bibliography for 7058719.cif.'
_cod_database_code 7058719
_shelx_space_group_comment
;
The symmetry employed for this shelxl refinement is uniquely defined
by the following loop, which should always be used as a source of
symmetry information in preference to the above space-group names.
They are only intended as comments.
;
_shelxl_version_number 2014-3

loop_
_space_group_symop_operation_xyz
'x, y, z'
'-x, -y, z+1/2'
'-x+1/2, y, z+1/2'
'x+1/2, -y, z'

loop_
_atom_site_label
_atom_site_type_symbol
_atom_site_fract_x
_atom_site_fract_y
_atom_site_fract_z
_atom_site_U_iso_or_equiv
_atom_site_adp_type
_atom_site_occupancy
_atom_site_site_symmetry_order
_atom_site_calc_flag
_atom_site_refinement_flags_posn
_atom_site_refinement_flags_adp
Fe1 Fe 0.61158(8) -0.17233(13) 0.7603(3) 0.0547(6) Uani 1 1 d . U
C2 C 0.8737(8) 0.4846(11) 1.669(3) 0.067(5) Uani 1 1 d . U
C14 C 0.5730(9) -0.1351(13) 0.516(2) 0.072(5) Uani 1 1 d . U
H14 H 0.5716 -0.1753 0.4160 0.087 Uiso 1 1 calc R U
C15 C 0.5209(7) -0.1301(12) 0.644(2) 0.068(4) Uani 1 1 d . U
H15 H 0.4793 -0.1679 0.6452 0.082 Uiso 1 1 calc R U
C16 C 0.5429(6) -0.0568(10) 0.772(3) 0.064(4) Uani 1 1 d . U
H16 H 0.5186 -0.0390 0.8722 0.077 Uiso 1 1 calc R U
C12 C 0.6082(7) -0.0162(11) 0.717(2) 0.065(6) Uani 1 1 d . U
C11 C 0.6516(7) 0.0495(11) 0.8213(18) 0.058(4) Uani 1 1 d . U
H11 H 0.6345 0.0710 0.9287 0.069 Uiso 1 1 calc R U
N4 N 0.7117(5) 0.0799(7) 0.7758(18) 0.052(3) Uani 1 1 d . U
N3 N 0.7494(6) 0.1394(7) 0.8900(17) 0.053(3) Uani 1 1 d . U
H3N H 0.7321 0.1526 0.9909 0.063 Uiso 1 1 calc R U
C9 C 0.8479(7) 0.2319(13) 0.990(2) 0.063(4) Uani 1 1 d . U
C8 C 0.8809(6) 0.3137(11) 1.2020(17) 0.043(4) Uani 1 1 d . U
N2 N 0.8240(5) 0.2843(9) 1.1114(18) 0.053(3) Uani 1 1 d . U
C5 C 0.8789(7) 0.3714(10) 1.366(2) 0.051(4) Uani 1 1 d . U
C4 C 0.9388(7) 0.3852(13) 1.464(2) 0.067(5) Uani 1 1 d . U
H4 H 0.9816 0.3576 1.4277 0.081 Uiso 1 1 calc R U
C6 C 0.8169(7) 0.4108(11) 1.422(2) 0.059(4) Uani 1 1 d . U
H6 H 0.7761 0.3980 1.3590 0.070 Uiso 1 1 calc R U
O1 O 0.9172(6) 0.2206(11) 0.9872(15) 0.092(4) Uani 1 1 d . U
C7 C 0.8131(8) 0.4697(12) 1.572(2) 0.067(4) Uani 1 1 d . U
H7 H 0.7707 0.4989 1.6069 0.080 Uiso 1 1 calc R U
C10 C 0.8131(7) 0.1775(11) 0.848(2) 0.058(4) Uani 1 1 d . U
N1 N 0.9427(8) 0.2734(14) 1.138(2) 0.102(5) Uani 1 1 d . U
O2 O 0.8378(5) 0.1674(8) 0.7036(15) 0.077(4) Uani 1 1 d . U
C13 C 0.6286(7) -0.0681(11) 0.567(2) 0.060(4) Uani 1 1 d . U
H13 H 0.6712 -0.0601 0.5091 0.072 Uiso 1 1 calc R U
C3 C 0.9339(8) 0.4408(14) 1.617(2) 0.081(5) Uani 1 1 d . U
H3 H 0.9738 0.4480 1.6856 0.098 Uiso 1 1 calc R U
C1 C 0.8721(9) 0.5437(15) 1.832(2) 0.096(7) Uani 1 1 d . U
H1A H 0.8255 0.5699 1.8508 0.144 Uiso 1 1 calc R U
H1B H 0.8853 0.4994 1.9264 0.144 Uiso 1 1 calc R U
H1C H 0.9045 0.6008 1.8240 0.144 Uiso 1 1 calc R U
C19 C 0.631(2) -0.3247(19) 0.787(4) 0.136(11) Uani 1 1 d . U
H19 H 0.6191 -0.3743 0.7042 0.164 Uiso 1 1 calc R U
C20 C 0.5949(13) -0.298(2) 0.910(4) 0.118(9) Uani 1 1 d . U
H20 H 0.5503 -0.3239 0.9340 0.142 Uiso 1 1 calc R U
C18 C 0.6908(14) -0.271(3) 0.791(6) 0.170(18) Uani 1 1 d . U
H18 H 0.7283 -0.2791 0.7149 0.204 Uiso 1 1 calc R U
C22 C 0.629(3) -0.225(3) 1.007(4) 0.166(16) Uani 1 1 d . U
H21 H 0.6144 -0.1972 1.1121 0.200 Uiso 1 1 calc R U
C17 C 0.688(2) -0.203(3) 0.920(7) 0.19(2) Uani 1 1 d . U
H17 H 0.7209 -0.1511 0.9450 0.234 Uiso 1 1 calc R U

loop_
_atom_site_aniso_label
_atom_site_aniso_U_11
_atom_site_aniso_U_22
_atom_site_aniso_U_33
_atom_site_aniso_U_23
_atom_site_aniso_U_13
_atom_site_aniso_U_12
Fe1 0.0572(9) 0.0547(10) 0.0523(14) 0.0045(15) -0.0030(11) -0.0026(8)
C2 0.080(11) 0.050(9) 0.071(14) -0.001(10) -0.006(8) -0.006(7)
C14 0.104(13) 0.072(11) 0.041(13) -0.036(10) -0.007(8) -0.003(9)
C15 0.068(9) 0.075(10) 0.061(12) 0.025(10) -0.011(8) -0.008(8)
C16 0.065(7) 0.070(9) 0.058(11) 0.028(12) 0.021(8) 0.008(6)
C12 0.056(7) 0.054(7) 0.084(18) -0.016(10) 0.008(7) 0.007(6)
C11 0.070(9) 0.060(9) 0.043(13) -0.004(8) 0.014(6) 0.008(7)
N4 0.077(7) 0.049(6) 0.031(8) -0.004(8) 0.006(6) -0.005(4)
N3 0.084(8) 0.050(7) 0.025(7) -0.006(6) 0.000(5) -0.009(6)
C9 0.043(8) 0.078(12) 0.068(13) 0.020(10) -0.006(7) -0.014(7)
C8 0.042(6) 0.060(9) 0.026(11) -0.003(7) 0.007(5) 0.007(6)
N2 0.052(6) 0.045(6) 0.061(10) 0.000(7) 0.004(6) -0.004(5)
C5 0.061(9) 0.031(7) 0.060(12) 0.006(8) -0.006(7) 0.003(6)
C4 0.061(8) 0.072(11) 0.069(13) -0.026(10) -0.006(7) 0.012(7)
C6 0.060(8) 0.071(10) 0.045(11) -0.013(9) -0.004(6) -0.011(7)
O1 0.078(7) 0.137(11) 0.060(9) -0.017(8) -0.003(5) 0.009(7)
C7 0.083(10) 0.066(10) 0.052(13) -0.014(10) -0.002(7) -0.003(7)
C10 0.061(9) 0.057(9) 0.056(13) 0.003(9) 0.015(7) 0.002(7)
N1 0.115(11) 0.127(14) 0.066(12) -0.048(11) -0.007(9) -0.028(10)
O2 0.080(7) 0.089(8) 0.061(11) -0.019(6) 0.007(6) -0.011(5)
C13 0.078(9) 0.048(9) 0.055(12) 0.016(8) 0.015(7) -0.004(7)
C3 0.063(9) 0.108(14) 0.072(14) -0.033(13) -0.011(7) 0.002(9)
C1 0.107(14) 0.112(15) 0.069(17) -0.045(14) -0.010(8) -0.031(11)
C19 0.23(3) 0.117(18) 0.07(2) 0.011(17) -0.03(2) 0.11(2)
C20 0.138(19) 0.093(17) 0.12(3) 0.067(18) 0.044(18) 0.014(14)
C18 0.066(12) 0.24(4) 0.20(4) 0.10(3) 0.06(2) 0.081(17)
C22 0.35(5) 0.09(2) 0.06(2) -0.042(18) -0.05(2) 0.06(3)
C17 0.16(2) 0.12(2) 0.30(5) 0.14(3) -0.18(3) -0.08(2)

loop_
_atom_type_symbol
_atom_type_description
_atom_type_scat_dispersion_real
_atom_type_scat_dispersion_imag
_atom_type_scat_source
C C 0.0033 0.0016 'International Tables Vol C Tables 4.2.6.8 and 6.1.1.4'
H H 0.0000 0.0000 'International Tables Vol C Tables 4.2.6.8 and 6.1.1.4'
N N 0.0061 0.0033 'International Tables Vol C Tables 4.2.6.8 and 6.1.1.4'
O O 0.0106 0.0060 'International Tables Vol C Tables 4.2.6.8 and 6.1.1.4'
Fe Fe 0.3463 0.8444 'International Tables Vol C Tables 4.2.6.8 and 6.1.1.4'

loop_
_geom_angle_atom_site_label_1
_geom_angle_atom_site_label_2
_geom_angle_atom_site_label_3
_geom_angle
C17 Fe1 C16 128.2(18)
C17 Fe1 C18 39.2(15)
C16 Fe1 C18 167.2(16)
C17 Fe1 C20 66.0(12)
C16 Fe1 C20 118.4(9)
C18 Fe1 C20 62.4(10)
C17 Fe1 C15 167(2)
C16 Fe1 C15 41.7(7)
C18 Fe1 C15 151.0(15)
C20 Fe1 C15 109.7(9)
C17 Fe1 C19 66.3(13)
C16 Fe1 C19 148.3(12)
C18 Fe1 C19 39.0(11)
C20 Fe1 C19 35.3(11)
C15 Fe1 C19 117.8(11)
C17 Fe1 C13 118.5(11)
C16 Fe1 C13 69.0(6)
C18 Fe1 C13 112.9(10)
C20 Fe1 C13 167.5(12)
C15 Fe1 C13 68.4(6)
C19 Fe1 C13 133.7(12)
C17 Fe1 C12 109.0(10)
C16 Fe1 C12 41.1(5)
C18 Fe1 C12 132.3(12)
C20 Fe1 C12 151.9(11)
C15 Fe1 C12 68.6(6)
C19 Fe1 C12 170.5(13)
C13 Fe1 C12 40.0(6)
C17 Fe1 C14 152.0(18)
C16 Fe1 C14 68.5(8)
C18 Fe1 C14 121.7(14)
C20 Fe1 C14 130.5(12)
C15 Fe1 C14 39.9(7)
C19 Fe1 C14 112.6(10)
C13 Fe1 C14 40.4(6)
C12 Fe1 C14 67.3(7)
C17 Fe1 C22 39.2(14)
C16 Fe1 C22 108.6(11)
C18 Fe1 C22 63.3(14)
C20 Fe1 C22 39.2(12)
C15 Fe1 C22 129.9(14)
C19 Fe1 C22 63.1(11)
C13 Fe1 C22 151.2(14)
C12 Fe1 C22 119.1(10)
C14 Fe1 C22 167.5(15)
C3 C2 C7 119.2(18)
C3 C2 C1 119.7(16)
C7 C2 C1 121.0(16)
C15 C14 C13 108.0(15)
C15 C14 Fe1 67.9(10)
C13 C14 Fe1 68.3(9)
C15 C14 H14 126.0
C13 C14 H14 126.0
Fe1 C14 H14 129.4
C14 C15 C16 107.9(14)
C14 C15 Fe1 72.2(10)
C16 C15 Fe1 67.8(8)
C14 C15 H15 126.0
C16 C15 H15 126.0
Fe1 C15 H15 125.6
C12 C16 C15 107.4(16)
C12 C16 Fe1 71.6(7)
C15 C16 Fe1 70.5(8)
C12 C16 H16 126.3
C15 C16 H16 126.3
Fe1 C16 H16 123.3
C13 C12 C16 108.3(14)
C13 C12 C11 126.1(13)
C16 C12 C11 124.2(17)
C13 C12 Fe1 69.7(8)
C16 C12 Fe1 67.3(8)
C11 C12 Fe1 118.4(11)
N4 C11 C12 123.6(13)
N4 C11 H11 118.2
C12 C11 H11 118.2
C11 N4 N3 118.1(12)
C10 N3 N4 121.3(13)
C10 N3 H3N 119.4
N4 N3 H3N 119.4
N2 C9 O1 115.8(14)
N2 C9 C10 131.4(13)
O1 C9 C10 112.7(15)
N2 C9 C8 39.5(8)
O1 C9 C8 76.3(9)
C10 C9 C8 171.0(12)
N2 C8 N1 113.3(13)
N2 C8 C5 124.7(11)
N1 C8 C5 121.6(12)
N2 C8 C9 36.0(7)
N1 C8 C9 77.3(10)
C5 C8 C9 160.4(10)
C9 N2 C8 104.4(11)
C6 C5 C4 119.6(16)
C6 C5 C8 119.3(13)
C4 C5 C8 121.0(13)
C3 C4 C5 118.5(14)
C3 C4 H4 120.7
C5 C4 H4 120.7
C5 C6 C7 121.2(14)
C5 C6 H6 119.4
C7 C6 H6 119.4
C9 O1 N1 105.8(12)
C2 C7 C6 118.9(15)
C2 C7 H7 120.5
C6 C7 H7 120.5
O2 C10 N3 122.1(16)
O2 C10 C9 124.2(14)
N3 C10 C9 113.6(14)
C8 N1 O1 100.4(12)
C12 C13 C14 108.2(13)
C12 C13 Fe1 70.2(9)
C14 C13 Fe1 71.3(9)
C12 C13 H13 125.9
C14 C13 H13 125.9
Fe1 C13 H13 124.1
C2 C3 C4 122.3(15)
C2 C3 H3 118.8
C4 C3 H3 118.8
C2 C1 H1A 109.5
C2 C1 H1B 109.5
H1A C1 H1B 109.5
C2 C1 H1C 109.5
H1A C1 H1C 109.5
H1B C1 H1C 109.5
C20 C19 C18 108(3)
C20 C19 Fe1 72.6(14)
C18 C19 Fe1 69.4(16)
C20 C19 H19 125.8
C18 C19 H19 125.8
Fe1 C19 H19 123.8
C19 C20 C22 110(3)
C19 C20 Fe1 72.1(16)
C22 C20 Fe1 71.7(16)
C19 C20 H20 124.8
C22 C20 H20 124.8
Fe1 C20 H20 123.0
C17 C18 C19 110(3)
C17 C18 Fe1 69.1(15)
C19 C18 Fe1 71.6(12)
C17 C18 H18 125.2
C19 C18 H18 125.3
Fe1 C18 H18 125.7
C17 C22 C20 106(3)
C17 C22 Fe1 66.6(18)
C20 C22 Fe1 69.1(15)
C17 C22 H21 127.1
C20 C22 H21 127.0
Fe1 C22 H21 128.8
C18 C17 C22 105(2)
C18 C17 Fe1 71.7(16)
C22 C17 Fe1 74.3(18)
C18 C17 H17 127.4
C22 C17 H17 127.4
Fe1 C17 H17 118.8

loop_
_geom_bond_atom_site_label_1
_geom_bond_atom_site_label_2
_geom_bond_distance
Fe1 C17 1.95(2)
Fe1 C16 1.982(12)
Fe1 C18 1.98(2)
Fe1 C20 2.01(2)
Fe1 C15 2.017(14)
Fe1 C19 2.01(2)
Fe1 C13 2.031(15)
Fe1 C12 2.038(14)
Fe1 C14 2.072(17)
Fe1 C22 2.05(3)
C2 C3 1.338(19)
C2 C7 1.39(2)
C2 C1 1.46(2)
C14 C15 1.40(2)
C14 C13 1.42(2)
C14 H14 0.9300
C15 C16 1.43(2)
C15 H15 0.9300
C16 C12 1.411(18)
C16 H16 0.9300
C12 C13 1.39(2)
C12 C11 1.428(19)
C11 N4 1.257(16)
C11 H11 0.9300
N4 N3 1.368(15)
N3 C10 1.347(18)
N3 H3N 0.8600
C9 N2 1.24(2)
C9 O1 1.326(16)
C9 C10 1.46(2)
C9 C8 2.04(2)
C8 N2 1.342(17)
C8 N1 1.376(17)
C8 C5 1.46(2)
C5 C6 1.356(18)
C5 C4 1.38(2)
C4 C3 1.38(2)
C4 H4 0.9300
C6 C7 1.38(2)
C6 H6 0.9300
O1 N1 1.428(17)
C7 H7 0.9300
C10 O2 1.211(17)
C13 H13 0.9300
C3 H3 0.9300
C1 H1A 0.9600
C1 H1B 0.9600
C1 H1C 0.9600
C19 C20 1.22(4)
C19 C18 1.33(4)
C19 H19 0.9300
C20 C22 1.36(4)
C20 H20 0.9300
C18 C17 1.32(5)
C18 H18 0.9300
C22 C17 1.34(5)
C22 H21 0.9300
C17 H17 0.9300

loop_
_geom_torsion_atom_site_label_1
_geom_torsion_atom_site_label_2
_geom_torsion_atom_site_label_3
_geom_torsion_atom_site_label_4
_geom_torsion
C13 C14 C15 C16 2.0(19)
Fe1 C14 C15 C16 58.6(10)
C13 C14 C15 Fe1 -56.5(12)
C14 C15 C16 C12 1.2(18)
Fe1 C15 C16 C12 62.5(10)
C14 C15 C16 Fe1 -61.3(12)
C15 C16 C12 C13 -4.0(17)
Fe1 C16 C12 C13 57.8(11)
C15 C16 C12 C11 -171.6(13)
Fe1 C16 C12 C11 -109.8(14)
C15 C16 C12 Fe1 -61.8(9)
C13 C12 C11 N4 10(2)
C16 C12 C11 N4 175.4(13)
Fe1 C12 C11 N4 94.7(16)
C12 C11 N4 N3 -177.4(12)
C11 N4 N3 C10 -177.8(13)
O1 C9 N2 C8 0.5(18)
C10 C9 N2 C8 179.4(16)
N1 C8 N2 C9 -2.9(19)
C5 C8 N2 C9 -175.5(13)
N2 C8 C5 C6 -9(2)
N1 C8 C5 C6 179.1(16)
C9 C8 C5 C6 -17(4)
N2 C8 C5 C4 170.2(16)
N1 C8 C5 C4 -2(2)
C9 C8 C5 C4 162(3)
C6 C5 C4 C3 -1(2)
C8 C5 C4 C3 179.8(14)
C4 C5 C6 C7 4(2)
C8 C5 C6 C7 -177.2(13)
N2 C9 O1 N1 1.9(19)
C10 C9 O1 N1 -177.2(15)
C8 C9 O1 N1 2.2(12)
C3 C2 C7 C6 -1(3)
C1 C2 C7 C6 -178.2(14)
C5 C6 C7 C2 -3(2)
N4 N3 C10 O2 5(2)
N4 N3 C10 C9 -175.3(11)
N2 C9 C10 O2 146.8(18)
O1 C9 C10 O2 -34(2)
N2 C9 C10 N3 -33(3)
O1 C9 C10 N3 146.3(13)
N2 C8 N1 O1 3.8(19)
C5 C8 N1 O1 176.6(12)
C9 C8 N1 O1 2.1(11)
C9 O1 N1 C8 -3.2(17)
C16 C12 C13 C14 5.3(18)
C11 C12 C13 C14 172.5(14)
Fe1 C12 C13 C14 61.6(11)
C16 C12 C13 Fe1 -56.3(11)
C11 C12 C13 Fe1 111.0(15)
C15 C14 C13 C12 -4.5(19)
Fe1 C14 C13 C12 -60.9(11)
C15 C14 C13 Fe1 56.3(12)
C7 C2 C3 C4 3(3)
C1 C2 C3 C4 -179.1(16)
C5 C4 C3 C2 -2(3)
C18 C19 C20 C22 -1(3)
Fe1 C19 C20 C22 -61.8(19)
C18 C19 C20 Fe1 61(2)
C20 C19 C18 C17 -4(4)
Fe1 C19 C18 C17 59(2)
C20 C19 C18 Fe1 -63(2)
C19 C20 C22 C17 6(3)
Fe1 C20 C22 C17 -56(2)
C19 C20 C22 Fe1 62(2)
C19 C18 C17 C22 7(4)
Fe1 C18 C17 C22 67(2)
C19 C18 C17 Fe1 -60(2)
C20 C22 C17 C18 -7(4)
Fe1 C22 C17 C18 -65(2)
C20 C22 C17 Fe1 58(2)
